data_4110379
loop_
_publ_author_name
'Anna F. A. Peacock'
'Abraha Habtemariam'
'Rafael Fern\'andez'
'Victoria Walland'
'Francesca P. A. Fabbiani'
'Simon Parsons'
'Rhona E. Aird'
'Duncan I. Jodrell'
'Peter J. Sadler'

_publ_contact_author_email F.P.A.Fabbiani@ed.ac.uk
_publ_contact_author_name 'Francesca P. A. Fabbiani'
_publ_section_title
;
 Tuning the Reactivity of Osmium(II) and Ruthenium(II) Arene Complexes
 under Physiological Conditions
;
_journal_name_full 'Journal of the American Chemical Society'
_journal_page_first 1739
_journal_page_last 1748
_journal_paper_doi 10.1021/ja055886r
_journal_volume 128
_journal_year 2006
_chemical_absolute_configuration ad
_chemical_compound_source 'V.Walland, reaction number vw07'
_chemical_formula_moiety 'C24 H20 B, C14 H18 Cl N2 Os'
_chemical_formula_sum 'C38 H38 B Cl N2 Os'
_chemical_formula_weight 759.20
_space_group_IT_number 9
_symmetry_cell_setting monoclinic
_symmetry_space_group_name_Hall 'C -2yc'
_symmetry_space_group_name_H-M 'C 1 c 1'
_atom_sites_solution_hydrogens geom
_atom_sites_solution_primary direct
_audit_creation_date 05-01-24
_audit_creation_method CRYSTALS_ver_12.39
_cell_angle_alpha 90
_cell_angle_beta 93.6830(10)
_cell_angle_gamma 90
_cell_formula_units_Z 4
_cell_length_a 8.9165(7)
_cell_length_b 17.4347(14)
_cell_length_c 19.9254(16)
_cell_measurement_reflns_used 14014
_cell_measurement_temperature 150
_cell_measurement_theta_max 29
_cell_measurement_theta_min 2
_cell_volume 3091.1(4)
_computing_cell_refinement 'SAINT (Siemens ,1995)'
_computing_data_collection 'SMART (Siemens, 1993)'
_computing_data_reduction 'SAINT (Siemens ,1995)'
_computing_molecular_graphics 'CAMERON (Watkin et al 1996)'
_computing_publication_material 'CRYSTALS (Betteridge et al 2003), PLATON'
_computing_structure_refinement 'CRYSTALS (Betteridge et al 2003)'
_computing_structure_solution 'SIR92 (Altomare et al, 1994)'
_diffrn_ambient_temperature 150
_diffrn_measured_fraction_theta_full 0.996
_diffrn_measured_fraction_theta_max 0.952
_diffrn_measurement_device_type 'Bruker SMART'
_diffrn_measurement_method '\f & \w scans'
_diffrn_radiation_monochromator graphite
_diffrn_radiation_type 'Mo K\a'
_diffrn_radiation_wavelength 0.71073
_diffrn_reflns_av_R_equivalents 0.031
_diffrn_reflns_limit_h_max 11
_diffrn_reflns_limit_h_min -11
_diffrn_reflns_limit_k_max 23
_diffrn_reflns_limit_k_min -23
_diffrn_reflns_limit_l_max 26
_diffrn_reflns_limit_l_min -26
_diffrn_reflns_number 24965
_diffrn_reflns_theta_full 27.344
_diffrn_reflns_theta_max 28.783
_diffrn_reflns_theta_min 2.048
_diffrn_standards_number 0
_exptl_absorpt_coefficient_mu 4.242
_exptl_absorpt_correction_T_max 0.58
_exptl_absorpt_correction_T_min 0.44
_exptl_absorpt_correction_type multi-scan
_exptl_absorpt_process_details 'SADABS (Siemens, 1996)'
_exptl_crystal_colour yellow
_exptl_crystal_density_diffrn 1.631
_exptl_crystal_description prism
_exptl_crystal_F_000 1512
_exptl_crystal_recrystallization_method 'Cooling a saturated acetone solution.'
_exptl_crystal_size_max 0.97
_exptl_crystal_size_mid 0.39
_exptl_crystal_size_min 0.13
_refine_diff_density_max 1.75
_refine_diff_density_min -1.77
_refine_ls_abs_structure_details 'Flack, 537 Friedel-pairs'
_refine_ls_abs_structure_Flack 0.004(6)
_refine_ls_extinction_method none
_refine_ls_goodness_of_fit_ref 0.9126
_refine_ls_hydrogen_treatment noref
_refine_ls_matrix_type full
_refine_ls_number_parameters 389
_refine_ls_number_reflns 7406
_refine_ls_number_restraints 2
_refine_ls_R_factor_all 0.0244
_refine_ls_R_factor_gt 0.0221
_refine_ls_shift/su_max 0.000991
_refine_ls_structure_factor_coef Fsqd
_refine_ls_weighting_details
;
 Method, part 1, Chebychev polynomial, (Watkin, 1994, Prince, 1982) 
 [weight] = 1.0/[A~0~*T~0~(x)+A~1~*T~1~(x) ... +A~n-1~]*T~n-1~(x)] 
 where A~i~ are the Chebychev coefficients listed below and x= Fcalc/Fmax 
 Method = Robust Weighting (Prince, 1982) 
 W = [weight] * [1-(deltaF/6*sigmaF)^2^]^2^ 
 A~i~ are: 
 49.1 77.5 49.8 23.8 6.39 
;
_refine_ls_weighting_scheme calc
_refine_ls_wR_factor_all 0.0573
_refine_ls_wR_factor_gt 0.0559
_refine_ls_wR_factor_ref 0.0573
_reflns_limit_h_max 11
_reflns_limit_h_min -11
_reflns_limit_k_max 23
_reflns_limit_k_min 0
_reflns_limit_l_max 26
_reflns_limit_l_min -26
_reflns_number_gt 6869
_reflns_number_total 7406
_reflns_threshold_expression I>2.00u(I)
_oxford_diffrn_Wilson_B_factor 0.00
_oxford_diffrn_Wilson_scale 0.00
_oxford_refine_ls_scale 0.21166(7)
_cod_data_source_file ja055886rsi20051206_094809.cif
_cod_data_source_block osvw07
_cod_original_sg_symbol_H-M 'C 1 c 1 '
_cod_original_formula_sum 'C38 H38 B1 Cl1 N2 Os1'
_cod_database_code 4110379

loop_
_symmetry_equiv_pos_as_xyz
x,y,z
x+1/2,y+1/2,z
x,-y,z+1/2
x+1/2,-y+1/2,z+1/2

loop_
_atom_site_label
_atom_site_type_symbol
_atom_site_fract_x
_atom_site_fract_y
_atom_site_fract_z
_atom_site_U_iso_or_equiv
_atom_site_occupancy
_atom_site_adp_type
Os1 Os -0.55788(6) -0.441612(6) -1.03473(2) 0.0163 1.0000 Uani
C4 C -0.6183(5) -0.4578(3) -0.9314(2) 0.0328 1.0000 Uani
C3 C -0.7398(5) -0.4200(3) -0.9694(2) 0.0325 1.0000 Uani
C2 C -0.7969(4) -0.4540(2) -1.0308(2) 0.0251 1.0000 Uani
C1 C -0.7431(4) -0.5264(2) -1.05391(19) 0.0209 1.0000 Uani
C6 C -0.6213(5) -0.5599(2) -1.0150(2) 0.0259 1.0000 Uani
C7 C -0.8062(4) -0.5611(2) -1.1175(2) 0.0217 1.0000 Uani
C8 C -0.7342(5) -0.6215(2) -1.1484(2) 0.0279 1.0000 Uani
C9 C -0.7953(5) -0.6540(3) -1.2084(2) 0.0309 1.0000 Uani
N1 N -0.5820(4) -0.37580(18) -1.12590(15) 0.0199 1.0000 Uani
C38 C -0.4711(4) -0.3110(2) -1.1251(2) 0.0242 1.0000 Uani
C37 C -0.4603(5) -0.2770(2) -1.0555(2) 0.0300 1.0000 Uani
N2 N -0.4302(4) -0.3418(2) -1.00730(17) 0.0263 1.0000 Uani
Cl1 Cl -0.32939(11) -0.48317(6) -1.08101(5) 0.0266 1.0000 Uani
B1 B -0.8117(4) -0.2899(2) -1.31652(19) 0.0155 1.0000 Uani
C19 C -0.9574(4) -0.3150(2) -1.36628(17) 0.0185 1.0000 Uani
C13 C -0.6841(4) -0.3570(2) -1.30377(17) 0.0173 1.0000 Uani
C18 C -0.7228(5) -0.4331(2) -1.29237(19) 0.0214 1.0000 Uani
C17 C -0.6173(5) -0.4887(2) -1.2721(2) 0.0256 1.0000 Uani
C16 C -0.4658(5) -0.4704(2) -1.26394(19) 0.0250 1.0000 Uani
C15 C -0.4219(4) -0.3955(2) -1.27666(19) 0.0241 1.0000 Uani
C31 C -0.8619(4) -0.2719(2) -1.2390(2) 0.0161 1.0000 Uani
C25 C -0.7419(4) -0.2149(2) -1.3539(2) 0.0170 1.0000 Uani
C27 C -0.5865(5) -0.1633(3) -1.4394(2) 0.0215 1.0000 Uani
C20 C -0.9500(5) -0.3701(2) -1.4175(2) 0.0259 1.0000 Uani
C29 C -0.7248(5) -0.0761(2) -1.3741(2) 0.0225 1.0000 Uani
C30 C -0.7832(4) -0.1387(2) -1.34103(18) 0.0184 1.0000 Uani
C26 C -0.6451(4) -0.2245(2) -1.40582(19) 0.0196 1.0000 Uani
C28 C -0.6221(4) -0.0881(2) -1.42332(19) 0.0227 1.0000 Uani
C33 C -0.8218(5) -0.2062(2) -1.13087(18) 0.0256 1.0000 Uani
C22 C -1.2074(5) -0.3493(3) -1.4568(2) 0.0336 1.0000 Uani
C5 C -0.5607(5) -0.5267(3) -0.9533(2) 0.0301 1.0000 Uani
C14 C -0.5300(4) -0.3403(2) -1.29560(18) 0.0205 1.0000 Uani
C21 C -1.0712(6) -0.3865(3) -1.4627(2) 0.0329 1.0000 Uani
C23 C -1.2197(4) -0.2930(3) -1.4072(2) 0.0338 1.0000 Uani
C12 C -0.9416(5) -0.5342(3) -1.1484(2) 0.0313 1.0000 Uani
C11 C -1.0005(6) -0.5653(3) -1.2088(3) 0.0370 1.0000 Uani
C32 C -0.7905(4) -0.2167(2) -1.19809(18) 0.0214 1.0000 Uani
C10 C -0.9267(5) -0.6249(3) -1.2394(2) 0.0311 1.0000 Uani
C24 C -1.0953(4) -0.2766(3) -1.3631(2) 0.0275 1.0000 Uani
C36 C -0.9703(4) -0.3175(2) -1.20966(19) 0.0223 1.0000 Uani
C34 C -0.9286(5) -0.2524(3) -1.10270(19) 0.0284 1.0000 Uani
C35 C -1.0026(5) -0.3084(3) -1.1426(2) 0.0257 1.0000 Uani
H41 H -0.5762 -0.4345 -0.8890 0.0403 1.0000 Uiso
H31 H -0.7816 -0.3710 -0.9531 0.0408 1.0000 Uiso
H21 H -0.8771 -0.4264 -1.0585 0.0316 1.0000 Uiso
H61 H -0.5761 -0.6083 -1.0313 0.0326 1.0000 Uiso
H81 H -0.6375 -0.6417 -1.1275 0.0351 1.0000 Uiso
H91 H -0.7444 -0.6982 -1.2286 0.0382 1.0000 Uiso
H381 H -0.5053 -0.2711 -1.1584 0.0310 1.0000 Uiso
H382 H -0.3704 -0.3310 -1.1361 0.0310 1.0000 Uiso
H371 H -0.5574 -0.2516 -1.0462 0.0365 1.0000 Uiso
H372 H -0.3769 -0.2390 -1.0511 0.0365 1.0000 Uiso
H181 H -0.8307 -0.4484 -1.2991 0.0270 1.0000 Uiso
H171 H -0.6503 -0.5422 -1.2630 0.0324 1.0000 Uiso
H161 H -0.3899 -0.5098 -1.2495 0.0326 1.0000 Uiso
H151 H -0.3133 -0.3812 -1.2726 0.0303 1.0000 Uiso
H271 H -0.5165 -0.1730 -1.4755 0.0271 1.0000 Uiso
H201 H -0.8540 -0.3982 -1.4218 0.0324 1.0000 Uiso
H291 H -0.7552 -0.0229 -1.3627 0.0285 1.0000 Uiso
H301 H -0.8587 -0.1289 -1.3068 0.0234 1.0000 Uiso
H261 H -0.6176 -0.2776 -1.4188 0.0257 1.0000 Uiso
H281 H -0.5769 -0.0439 -1.4465 0.0291 1.0000 Uiso
H331 H -0.7687 -0.1656 -1.1033 0.0333 1.0000 Uiso
H221 H -1.2963 -0.3619 -1.4877 0.0409 1.0000 Uiso
H51 H -0.4775 -0.5528 -0.9265 0.0373 1.0000 Uiso
H141 H -0.4961 -0.2867 -1.3033 0.0260 1.0000 Uiso
H211 H -1.0607 -0.4254 -1.4985 0.0406 1.0000 Uiso
H231 H -1.3159 -0.2648 -1.4032 0.0421 1.0000 Uiso
H121 H -0.9982 -0.4928 -1.1263 0.0388 1.0000 Uiso
H111 H -1.0958 -0.5445 -1.2309 0.0451 1.0000 Uiso
H321 H -0.7127 -0.1837 -1.2174 0.0274 1.0000 Uiso
H101 H -0.9688 -0.6469 -1.2827 0.0401 1.0000 Uiso
H241 H -1.1049 -0.2365 -1.3277 0.0340 1.0000 Uiso
H361 H -1.0263 -0.3568 -1.2377 0.0290 1.0000 Uiso
H341 H -0.9514 -0.2457 -1.0547 0.0359 1.0000 Uiso
H351 H -1.0789 -0.3419 -1.1228 0.0328 1.0000 Uiso
H22 H -0.3335 -0.3534 -1.0059 0.0335 1.0000 Uiso
H23 H -0.4530 -0.3271 -0.9667 0.0335 1.0000 Uiso
H11 H -0.5685 -0.4059 -1.1606 0.0255 1.0000 Uiso
H12 H -0.6745 -0.3567 -1.1303 0.0255 1.0000 Uiso

loop_
_atom_site_aniso_label
_atom_site_aniso_U_11
_atom_site_aniso_U_22
_atom_site_aniso_U_33
_atom_site_aniso_U_23
_atom_site_aniso_U_13
_atom_site_aniso_U_12
Os1 0.01440(5) 0.01989(6) 0.01440(5) 0.00001(10) -0.00076(3) 0.00209(10)
C4 0.026(2) 0.054(3) 0.0197(18) 0.0016(17) 0.0062(15) -0.0106(19)
C3 0.0227(19) 0.046(2) 0.029(2) -0.0084(19) 0.0062(16) -0.0027(18)
C2 0.0154(17) 0.036(2) 0.025(2) -0.0017(16) 0.0024(14) 0.0019(14)
C1 0.0181(16) 0.0213(17) 0.0229(17) 0.0005(14) -0.0004(13) -0.0048(13)
C6 0.0224(19) 0.029(2) 0.0253(19) 0.0095(15) -0.0033(16) 0.0003(14)
C7 0.0195(17) 0.0211(17) 0.0242(18) 0.0045(13) -0.0015(14) -0.0053(13)
C8 0.029(2) 0.0253(19) 0.030(2) 0.0035(15) 0.0023(16) 0.0047(15)
C9 0.031(2) 0.028(2) 0.034(2) -0.0054(16) 0.0069(17) -0.0010(16)
N1 0.0188(14) 0.0231(15) 0.0177(14) -0.0017(11) -0.0006(11) 0.0019(11)
C38 0.0253(18) 0.0228(19) 0.0237(17) 0.0021(14) -0.0039(14) -0.0018(14)
C37 0.040(2) 0.0220(18) 0.0267(19) -0.0022(15) -0.0038(16) -0.0059(16)
N2 0.0279(16) 0.0288(18) 0.0213(15) -0.0020(12) -0.0057(12) -0.0028(13)
Cl1 0.0208(4) 0.0321(5) 0.0274(5) 0.0009(4) 0.0048(3) 0.0087(3)
B1 0.0166(16) 0.0138(15) 0.0163(17) 0.0000(12) 0.0028(13) -0.0008(13)
C19 0.0188(15) 0.0178(16) 0.0187(15) 0.0035(12) 0.0000(12) -0.0021(12)
C13 0.0184(16) 0.0194(15) 0.0139(14) 0.0001(12) 0.0009(12) 0.0022(13)
C18 0.0248(18) 0.0208(17) 0.0187(16) 0.0010(13) 0.0016(14) -0.0010(13)
C17 0.039(2) 0.0203(17) 0.0183(16) 0.0017(14) 0.0063(15) 0.0032(15)
C16 0.033(2) 0.0250(18) 0.0167(16) -0.0008(15) 0.0023(14) 0.0099(16)
C15 0.0215(17) 0.030(2) 0.0208(17) 0.0027(14) 0.0002(14) 0.0046(15)
C31 0.0132(16) 0.0198(18) 0.0153(19) 0.0020(14) 0.0022(14) 0.0010(13)
C25 0.0162(17) 0.0170(18) 0.0178(19) 0.0013(14) 0.0022(15) 0.0015(13)
C27 0.0182(17) 0.029(2) 0.0181(18) 0.0045(15) 0.0058(14) -0.0039(15)
C20 0.034(2) 0.0208(17) 0.0225(17) 0.0011(14) -0.0040(15) 0.0008(15)
C29 0.0252(18) 0.0166(16) 0.0250(18) 0.0026(13) -0.0026(15) -0.0007(13)
C30 0.0170(16) 0.0203(16) 0.0179(15) -0.0028(12) 0.0014(12) 0.0012(12)
C26 0.0184(16) 0.0212(17) 0.0190(17) -0.0011(14) 0.0004(13) 0.0022(13)
C28 0.0230(18) 0.0217(17) 0.0232(18) 0.0052(14) 0.0005(14) -0.0037(14)
C33 0.037(2) 0.0241(17) 0.0156(16) -0.0001(13) -0.0017(15) 0.0056(16)
C22 0.031(2) 0.042(2) 0.0256(19) 0.0172(17) -0.0123(16) -0.0176(18)
C5 0.027(2) 0.038(2) 0.0251(19) 0.0090(17) -0.0035(16) -0.0005(17)
C14 0.0204(17) 0.0207(18) 0.0201(16) 0.0001(12) -0.0011(13) -0.0010(12)
C21 0.045(3) 0.026(2) 0.026(2) 0.0056(16) -0.0115(18) -0.0146(18)
C23 0.0158(17) 0.057(3) 0.028(2) 0.0157(19) -0.0007(15) -0.0010(17)
C12 0.028(2) 0.0275(19) 0.037(2) -0.0087(18) -0.0074(18) 0.0044(16)
C11 0.029(2) 0.035(2) 0.044(3) -0.0036(19) -0.017(2) -0.0021(17)
C32 0.0282(18) 0.0214(17) 0.0146(16) -0.0003(13) 0.0022(13) -0.0020(14)
C10 0.033(2) 0.027(2) 0.033(2) -0.0033(16) 0.0004(17) -0.0119(16)
C24 0.0199(18) 0.040(2) 0.0228(18) 0.0018(16) -0.0009(14) 0.0010(16)
C36 0.0183(16) 0.0250(17) 0.0238(17) 0.0057(14) 0.0033(13) 0.0024(14)
C34 0.040(2) 0.030(2) 0.0160(16) 0.0020(14) 0.0051(15) 0.0121(17)
C35 0.022(2) 0.032(3) 0.024(2) 0.0114(18) 0.0080(16) 0.0079(18)

loop_
_atom_type_symbol
_atom_type_scat_dispersion_real
_atom_type_scat_dispersion_imag
_atom_type_scat_Cromer_Mann_a1
_atom_type_scat_Cromer_Mann_b1
_atom_type_scat_Cromer_Mann_a2
_atom_type_scat_Cromer_Mann_b2
_atom_type_scat_Cromer_Mann_a3
_atom_type_scat_Cromer_Mann_b3
_atom_type_scat_Cromer_Mann_a4
_atom_type_scat_Cromer_Mann_b4
_atom_type_scat_Cromer_Mann_c
_atom_type_scat_source
C 0.0033 0.0016 2.3100 20.8439 1.0200 10.2075 1.5886 0.5687 0.8650 51.6512 0.2156 'International Tables Vol C 4.2.6.8 and 6.1.1.4'
H 0.0000 0.0000 0.4930 10.5109 0.3229 26.1257 0.1402 3.1424 0.0408 57.7998 0.0030 'International Tables Vol C 4.2.6.8 and 6.1.1.4'
B 0.0013 0.0007 2.0545 23.2185 1.3326 1.0210 1.0979 60.3498 0.7068 0.1403 -0.1932 'International Tables Vol C 4.2.6.8 and 6.1.1.4'
N 0.0061 0.0033 12.2126 0.0057 3.1322 9.8933 2.0125 28.9975 1.1663 0.5826 -11.5290 'International Tables Vol C 4.2.6.8 and 6.1.1.4'
Cl 0.1484 0.1585 11.4604 0.0104 7.1964 1.1662 6.2556 18.5194 1.6455 47.7784 -9.5574 'International Tables Vol C 4.2.6.8 and 6.1.1.4'
Os -1.2165 7.6030 28.1894 1.6290 16.1550 8.9795 14.9305 0.3827 5.6759 48.1647 11.0005 'International Tables Vol C 4.2.6.8 and 6.1.1.4'

loop_
_geom_angle_atom_site_label_1
_geom_angle_atom_site_label_2
_geom_angle_atom_site_label_3
_geom_angle
_geom_angle_publ_flag
C4 Os1 C3 38.65(19) yes
C4 Os1 C2 69.32(17) yes
C3 Os1 C2 38.41(16) yes
C4 Os1 C1 81.42(16) yes
C3 Os1 C1 69.22(16) yes
C2 Os1 C1 38.25(15) yes
C4 Os1 C6 67.96(18) yes
C3 Os1 C6 81.05(18) yes
C2 Os1 C6 68.25(16) yes
C1 Os1 C6 37.50(14) yes
C4 Os1 N1 148.29(17) yes
C3 Os1 N1 112.02(16) yes
C2 Os1 N1 92.21(14) yes
C1 Os1 N1 100.15(13) yes
C6 Os1 N1 130.13(14) yes
C4 Os1 N2 91.36(16) yes
C3 Os1 N2 96.40(16) yes
C2 Os1 N2 125.96(15) yes
C1 Os1 N2 164.19(14) yes
C6 Os1 N2 150.02(14) yes
C4 Os1 Cl1 126.20(14) yes
C3 Os1 Cl1 164.80(14) yes
C2 Os1 Cl1 148.39(11) yes
C1 Os1 Cl1 111.79(10) yes
C6 Os1 Cl1 91.13(12) yes
C4 Os1 C5 36.94(19) yes
C3 Os1 C5 68.40(19) yes
C2 Os1 C5 81.22(16) yes
C1 Os1 C5 68.66(15) yes
C6 Os1 C5 38.18(17) yes
N1 Os1 N2 78.68(13) yes
N1 Os1 Cl1 82.99(9) yes
N2 Os1 Cl1 83.83(10) yes
N1 Os1 C5 168.20(15) yes
N2 Os1 C5 113.12(16) yes
Cl1 Os1 C5 97.45(12) yes
Os1 C4 C3 70.5(2) yes
Os1 C4 C5 72.3(3) yes
C3 C4 C5 120.7(4) yes
Os1 C4 H41 130.527 no
C3 C4 H41 119.468 no
C5 C4 H41 119.799 no
Os1 C3 C4 70.8(2) yes
Os1 C3 C2 69.7(2) yes
C4 C3 C2 118.5(4) yes
Os1 C3 H31 130.818 no
C4 C3 H31 120.330 no
C2 C3 H31 121.182 no
Os1 C2 C3 71.9(2) yes
Os1 C2 C1 74.0(2) yes
C3 C2 C1 122.2(4) yes
Os1 C2 H21 127.453 no
C3 C2 H21 118.581 no
C1 C2 H21 119.244 no
Os1 C1 C2 67.8(2) yes
Os1 C1 C6 69.3(2) yes
C2 C1 C6 116.5(4) yes
Os1 C1 C7 130.7(3) yes
C2 C1 C7 121.0(3) yes
C6 C1 C7 122.3(4) yes
Os1 C6 C1 73.2(2) yes
Os1 C6 C5 71.6(2) yes
C1 C6 C5 122.3(4) yes
Os1 C6 H61 128.734 no
C1 C6 H61 118.744 no
C5 C6 H61 118.907 no
C1 C7 C8 121.6(4) yes
C1 C7 C12 120.6(4) yes
C8 C7 C12 117.9(4) yes
C7 C8 C9 121.0(4) yes
C7 C8 H81 119.547 no
C9 C8 H81 119.418 no
C8 C9 C10 120.3(4) yes
C8 C9 H91 119.737 no
C10 C9 H91 119.999 no
Os1 N1 C38 111.3(2) yes
Os1 N1 H11 109.447 no
C38 N1 H11 109.488 no
Os1 N1 H12 109.014 no
C38 N1 H12 109.026 no
H11 N1 H12 108.548 no
N1 C38 C37 108.0(3) yes
N1 C38 H381 110.169 no
C37 C38 H381 109.724 no
N1 C38 H382 109.601 no
C37 C38 H382 109.493 no
H381 C38 H382 109.825 no
C38 C37 N2 107.0(3) yes
C38 C37 H371 109.855 no
N2 C37 H371 109.773 no
C38 C37 H372 110.148 no
N2 C37 H372 110.187 no
H371 C37 H372 109.878 no
C37 N2 Os1 112.4(2) yes
C37 N2 H22 109.110 no
Os1 N2 H22 108.955 no
C37 N2 H23 108.966 no
Os1 N2 H23 108.770 no
H22 N2 H23 108.530 no
C19 B1 C13 114.6(3) yes
C19 B1 C31 111.2(3) yes
C13 B1 C31 102.4(3) yes
C19 B1 C25 104.3(3) yes
C13 B1 C25 111.0(3) yes
C31 B1 C25 113.7(3) yes
B1 C19 C20 123.3(3) yes
B1 C19 C24 120.4(3) yes
C20 C19 C24 116.1(3) yes
B1 C13 C18 121.9(3) yes
B1 C13 C14 122.3(3) yes
C18 C13 C14 115.4(3) yes
C13 C18 C17 122.7(4) yes
C13 C18 H181 118.613 no
C17 C18 H181 118.679 no
C18 C17 C16 120.6(4) yes
C18 C17 H171 120.095 no
C16 C17 H171 119.287 no
C17 C16 C15 118.5(4) yes
C17 C16 H161 121.046 no
C15 C16 H161 120.443 no
C16 C15 C14 119.9(4) yes
C16 C15 H151 120.156 no
C14 C15 H151 119.957 no
B1 C31 C32 122.3(3) yes
B1 C31 C36 120.7(3) yes
C32 C31 C36 116.7(4) yes
B1 C25 C30 123.8(3) yes
B1 C25 C26 120.6(3) yes
C30 C25 C26 115.4(4) yes
C26 C27 C28 121.2(4) yes
C26 C27 H271 119.493 no
C28 C27 H271 119.342 no
C19 C20 C21 122.7(4) yes
C19 C20 H201 118.677 no
C21 C20 H201 118.672 no
C30 C29 C28 119.6(4) yes
C30 C29 H291 120.392 no
C28 C29 H291 119.960 no
C25 C30 C29 122.9(3) yes
C25 C30 H301 118.730 no
C29 C30 H301 118.348 no
C25 C26 C27 122.5(4) yes
C25 C26 H261 118.437 no
C27 C26 H261 119.101 no
C29 C28 C27 118.2(4) yes
C29 C28 H281 120.649 no
C27 C28 H281 121.145 no
C32 C33 C34 119.6(4) yes
C32 C33 H331 120.294 no
C34 C33 H331 120.077 no
C21 C22 C23 119.7(4) yes
C21 C22 H221 120.655 no
C23 C22 H221 119.666 no
Os1 C5 C6 70.2(2) yes
Os1 C5 C4 70.8(3) yes
C6 C5 C4 119.6(4) yes
Os1 C5 H51 131.338 no
C6 C5 H51 120.103 no
C4 C5 H51 120.343 no
C13 C14 C15 122.8(4) yes
C13 C14 H141 118.710 no
C15 C14 H141 118.464 no
C20 C21 C22 119.8(4) yes
C20 C21 H211 120.004 no
C22 C21 H211 120.202 no
C22 C23 C24 119.4(4) yes
C22 C23 H231 120.567 no
C24 C23 H231 120.076 no
C7 C12 C11 121.1(4) yes
C7 C12 H121 119.642 no
C11 C12 H121 119.271 no
C12 C11 C10 120.4(4) yes
C12 C11 H111 120.191 no
C10 C11 H111 119.363 no
C33 C32 C31 122.7(4) yes
C33 C32 H321 118.753 no
C31 C32 H321 118.509 no
C11 C10 C9 119.2(4) yes
C11 C10 H101 120.314 no
C9 C10 H101 120.438 no
C19 C24 C23 122.4(4) yes
C19 C24 H241 118.675 no
C23 C24 H241 118.964 no
C31 C36 C35 121.5(4) yes
C31 C36 H361 119.256 no
C35 C36 H361 119.215 no
C33 C34 C35 119.0(4) yes
C33 C34 H341 120.295 no
C35 C34 H341 120.695 no
C34 C35 C36 120.4(4) yes
C34 C35 H351 119.532 no
C36 C35 H351 120.069 no

loop_
_geom_bond_atom_site_label_1
_geom_bond_atom_site_label_2
_geom_bond_distance
_geom_bond_publ_flag
Os1 C4 2.180(4) yes
Os1 C3 2.176(4) yes
Os1 C2 2.149(4) yes
Os1 C1 2.231(4) yes
Os1 C6 2.181(4) yes
Os1 N1 2.148(3) yes
Os1 N2 2.131(3) yes
Os1 Cl1 2.4015(9) yes
Os1 C5 2.200(4) yes
C4 C3 1.442(7) yes
C4 C5 1.388(7) yes
C4 H41 0.989 no
C3 C2 1.423(6) yes
C3 H31 0.996 no
C2 C1 1.437(5) yes
C2 H21 0.999 no
C1 C6 1.419(5) yes
C1 C7 1.483(5) yes
C6 C5 1.433(6) yes
C6 H61 0.997 no
C7 C8 1.397(6) yes
C7 C12 1.399(6) yes
C8 C9 1.402(6) yes
C8 H81 0.997 no
C9 C10 1.385(7) yes
C9 H91 0.993 no
N1 C38 1.501(5) yes
N1 H11 0.882 no
N1 H12 0.888 no
C38 C37 1.506(6) yes
C38 H381 0.995 no
C38 H382 1.000 no
C37 N2 1.496(5) yes
C37 H371 1.000 no
C37 H372 0.995 no
N2 H22 0.885 no
N2 H23 0.885 no
B1 C19 1.642(5) yes
B1 C13 1.641(5) yes
B1 C31 1.666(5) yes
B1 C25 1.646(6) yes
C19 C20 1.406(5) yes
C19 C24 1.405(5) yes
C13 C18 1.393(5) yes
C13 C14 1.404(5) yes
C18 C17 1.392(6) yes
C18 H181 0.999 no
C17 C16 1.387(6) yes
C17 H171 0.999 no
C16 C15 1.392(6) yes
C16 H161 0.994 no
C15 C14 1.397(5) yes
C15 H151 0.998 no
C31 C32 1.389(5) yes
C31 C36 1.408(5) yes
C25 C30 1.406(5) yes
C25 C26 1.399(5) yes
C27 C26 1.380(6) yes
C27 C28 1.391(6) yes
C27 H271 0.996 no
C20 C21 1.391(6) yes
C20 H201 0.995 no
C29 C30 1.394(5) yes
C29 C28 1.399(6) yes
C29 H291 0.997 no
C30 H301 1.003 no
C26 H261 0.996 no
C28 H281 0.997 no
C33 C32 1.397(5) yes
C33 C34 1.393(6) yes
C33 H331 0.997 no
C22 C21 1.389(7) yes
C22 C23 1.402(8) yes
C22 H221 0.996 no
C5 H51 0.996 no
C14 H141 0.996 no
C21 H211 0.993 no
C23 C24 1.400(6) yes
C23 H231 0.996 no
C12 C11 1.393(7) yes
C12 H121 0.998 no
C11 C10 1.392(7) yes
C11 H111 0.999 no
C32 H321 0.998 no
C10 H101 0.995 no
C24 H241 1.000 no
C36 C35 1.394(6) yes
C36 H361 0.997 no
C34 C35 1.397(7) yes
C34 H341 0.998 no
C35 H351 0.997 no
